data_4305440
loop_
_publ_author_name
'Jiyong Yao'
'Daniel M. Wells'
'George H. Chan'
'Hui-Yi Zeng'
'Donald E. Ellis'
'Richard P. Van Duyne'
'James A. Ibers'

_publ_contact_author_address
;
        Department of Chemistry
        Northwestern University
        2145 Sheridan Road
        Evanston, IL 60208-3113, USA
;
_publ_contact_author_email ibers@chem.northwestern.edu
_publ_contact_author_fax '+1 847 491 2976'
_publ_contact_author_name 'James A. Ibers'
_publ_contact_author_phone '+1 847 491 5449'
_publ_section_title
;
Syntheses, Structures, Physical Properties, and Electronic Properties of
Some AMUQ3 Compounds (A = Alkali Metal, M = Cu or Ag, Q = S or Se)
;
_journal_name_full 'Inorganic Chemistry'
_journal_page_first 6873
_journal_page_last 6879
_journal_paper_doi 10.1021/ic800424t
_journal_volume 47
_journal_year 2008
_chemical_formula_sum 'Ag Rb S3 U'
_chemical_formula_weight 527.55
_chemical_name_systematic
; 
 ? 
;
_space_group_IT_number 63
_symmetry_cell_setting orthorhombic
_symmetry_space_group_name_Hall '-C 2c 2'
_symmetry_space_group_name_H-M 'C m c m'
_atom_sites_solution_hydrogens none
_atom_sites_solution_primary direct
_atom_sites_solution_secondary difmap
_audit_creation_method SHELXL-97
_cell_angle_alpha 90.00
_cell_angle_beta 90.00
_cell_angle_gamma 90.00
_cell_formula_units_Z 4
_cell_length_a 4.0819(7)
_cell_length_b 14.473(2)
_cell_length_c 10.4646(17)
_cell_measurement_temperature 153(2)
_cell_volume 618.22(17)
_computing_structure_refinement 'SHELXL-97 (Sheldrick, 1997)'
_computing_structure_solution 'SHELXS-97 (Sheldrick, 1990)'
_diffrn_ambient_temperature 153(2)
_diffrn_measured_fraction_theta_full 0.968
_diffrn_measured_fraction_theta_max 0.968
_diffrn_radiation_monochromator graphite
_diffrn_radiation_source 'fine-focus sealed tube'
_diffrn_radiation_type MoK\a
_diffrn_radiation_wavelength 0.71073
_diffrn_reflns_av_R_equivalents 0.0282
_diffrn_reflns_av_sigmaI/netI 0.0204
_diffrn_reflns_limit_h_max 5
_diffrn_reflns_limit_h_min -5
_diffrn_reflns_limit_k_max 18
_diffrn_reflns_limit_k_min -19
_diffrn_reflns_limit_l_max 13
_diffrn_reflns_limit_l_min -13
_diffrn_reflns_number 2675
_diffrn_reflns_theta_full 28.50
_diffrn_reflns_theta_max 28.50
_diffrn_reflns_theta_min 2.81
_exptl_absorpt_coefficient_mu 38.017
_exptl_absorpt_correction_T_max 0.730
_exptl_absorpt_correction_T_min 0.080
_exptl_absorpt_correction_type numerical
_exptl_absorpt_process_details face-indexed
_exptl_crystal_colour black
_exptl_crystal_density_diffrn 5.668
_exptl_crystal_density_method 'not measured'
_exptl_crystal_description needle
_exptl_crystal_F_000 896
_exptl_crystal_size_max 0.23
_exptl_crystal_size_mid 0.07
_exptl_crystal_size_min 0.008
_refine_diff_density_max 8.523
_refine_diff_density_min -2.149
_refine_diff_density_rms 0.724
_refine_ls_extinction_method none
_refine_ls_goodness_of_fit_ref 1.450
_refine_ls_hydrogen_treatment none
_refine_ls_matrix_type full
_refine_ls_number_parameters 23
_refine_ls_number_reflns 456
_refine_ls_number_restraints 0
_refine_ls_restrained_S_all 1.450
_refine_ls_R_factor_all 0.0462
_refine_ls_R_factor_gt 0.0408
_refine_ls_shift/su_max 0.000
_refine_ls_shift/su_mean 0.000
_refine_ls_structure_factor_coef Fsqd
_refine_ls_weighting_details 'calc w=1/[\s^2^(Fo^2^)+(0.0700P)^2^+0.0000P] where P=(Fo^2^+2Fc^2^)/3'
_refine_ls_weighting_scheme calc
_refine_ls_wR_factor_gt 0.1169
_refine_ls_wR_factor_ref 0.1215
_reflns_number_gt 412
_reflns_number_total 456
_reflns_threshold_expression >2sigma(I)
_cod_data_source_file ic800424t-file012_6.cif
_cod_data_source_block RbAgUS3
_cod_depositor_comments
;
The following automatic conversions were performed:
'_exptl_absorpt_correction_type' value 'Numerical' changed to 'numerical'
according to '/home/saulius/struct/CIF-dictionaries/cif_core.dic'
dictionary named 'cif_core.dic' version 2.4.1 from 2010-06-29.

Automatic conversion script
Id: cif_fix_enum 1527 2010-12-29 10:47:43Z saulius 
;
_cod_original_cell_volume 618.20(18)
_cod_database_code 4305440

loop_
_symmetry_equiv_pos_as_xyz
'x, y, z'
'-x, -y, z+1/2'
'-x, y, -z+1/2'
'x, -y, -z'
'x+1/2, y+1/2, z'
'-x+1/2, -y+1/2, z+1/2'
'-x+1/2, y+1/2, -z+1/2'
'x+1/2, -y+1/2, -z'
'-x, -y, -z'
'x, y, -z-1/2'
'x, -y, z-1/2'
'-x, y, z'
'-x+1/2, -y+1/2, -z'
'x+1/2, y+1/2, -z-1/2'
'x+1/2, -y+1/2, z-1/2'
'-x+1/2, y+1/2, z'

loop_
_atom_site_label
_atom_site_type_symbol
_atom_site_fract_x
_atom_site_fract_y
_atom_site_fract_z
_atom_site_U_iso_or_equiv
_atom_site_adp_type
_atom_site_occupancy
_atom_site_symmetry_multiplicity
_atom_site_calc_flag
_atom_site_refinement_flags
_atom_site_disorder_assembly
_atom_site_disorder_group
Ag Ag 0.0000 0.45505(10) 0.7500 0.0109(4) Uani 1 4 d S . .
U U -0.5000 0.5000 0.5000 0.0077(3) Uani 1 4 d S . .
Rb Rb 0.0000 0.74088(12) 0.7500 0.0112(4) Uani 1 4 d S . .
S1 S -0.5000 0.5605(3) 0.7500 0.0089(9) Uani 1 4 d S . .
S2 S 0.0000 0.3762(2) 0.5391(3) 0.0114(7) Uani 1 2 d S . .

loop_
_atom_site_aniso_label
_atom_site_aniso_U_11
_atom_site_aniso_U_22
_atom_site_aniso_U_33
_atom_site_aniso_U_23
_atom_site_aniso_U_13
_atom_site_aniso_U_12
Ag 0.0140(7) 0.0137(8) 0.0049(7) 0.000 0.000 0.000
U 0.0084(5) 0.0121(5) 0.0027(5) 0.0000(2) 0.000 0.000
Rb 0.0111(9) 0.0113(9) 0.0113(9) 0.000 0.000 0.000
S1 0.009(2) 0.012(2) 0.0058(19) 0.000 0.000 0.000
S2 0.0155(16) 0.0114(16) 0.0073(16) -0.0010(13) 0.000 0.000

loop_
_atom_type_symbol
_atom_type_description
_atom_type_scat_dispersion_real
_atom_type_scat_dispersion_imag
_atom_type_scat_source
S S 0.1246 0.1234 'International Tables Vol C Tables 4.2.6.8 and 6.1.1.4'
Rb Rb -0.9393 2.9676 'International Tables Vol C Tables 4.2.6.8 and 6.1.1.4'
Ag Ag -0.8971 1.1015 'International Tables Vol C Tables 4.2.6.8 and 6.1.1.4'
U U -9.6767 9.6646 'International Tables Vol C Tables 4.2.6.8 and 6.1.1.4'

loop_
_geom_angle_atom_site_label_1
_geom_angle_atom_site_label_2
_geom_angle_atom_site_label_3
_geom_angle
_geom_angle_site_symmetry_1
_geom_angle_site_symmetry_3
_geom_angle_publ_flag
S2 Ag S2 125.30(18) . 10_557 ?
S2 Ag S1 105.97(5) . 1_655 ?
S2 Ag S1 105.97(5) 10_557 1_655 ?
S2 Ag S1 105.97(5) . . ?
S2 Ag S1 105.97(5) 10_557 . ?
S1 Ag S1 106.45(18) 1_655 . ?
S2 Ag U 140.86(3) . 2_565 ?
S2 Ag U 53.21(5) 10_557 2_565 ?
S1 Ag U 53.23(2) 1_655 2_565 ?
S1 Ag U 111.61(6) . 2_565 ?
S2 Ag U 140.86(3) . 2_465 ?
S2 Ag U 53.21(5) 10_557 2_465 ?
S1 Ag U 111.61(6) 1_655 2_465 ?
S1 Ag U 53.23(2) . 2_465 ?
U Ag U 74.257(15) 2_565 2_465 ?
S2 Ag U 53.21(5) . 1_655 ?
S2 Ag U 140.86(3) 10_557 1_655 ?
S1 Ag U 53.23(2) 1_655 1_655 ?
S1 Ag U 111.61(6) . 1_655 ?
U Ag U 101.379(17) 2_565 1_655 ?
U Ag U 157.82(5) 2_465 1_655 ?
S2 Ag U 53.21(5) . . ?
S2 Ag U 140.86(3) 10_557 . ?
S1 Ag U 111.61(6) 1_655 . ?
S1 Ag U 53.23(2) . . ?
U Ag U 157.82(5) 2_565 . ?
U Ag U 101.378(17) 2_465 . ?
U Ag U 74.257(14) 1_655 . ?
S2 Ag Rb 67.43(7) . 5_445 ?
S2 Ag Rb 67.43(7) 10_557 5_445 ?
S1 Ag Rb 160.14(10) 1_655 5_445 ?
S1 Ag Rb 93.41(9) . 5_445 ?
U Ag Rb 119.51(3) 2_565 5_445 ?
U Ag Rb 80.138(18) 2_465 5_445 ?
U Ag Rb 119.51(3) 1_655 5_445 ?
U Ag Rb 80.139(18) . 5_445 ?
S2 Ag Rb 67.43(7) . 5_545 ?
S2 Ag Rb 67.43(7) 10_557 5_545 ?
S1 Ag Rb 93.41(9) 1_655 5_545 ?
S1 Ag Rb 160.14(10) . 5_545 ?
U Ag Rb 80.138(18) 2_565 5_545 ?
U Ag Rb 119.51(3) 2_465 5_545 ?
U Ag Rb 80.138(18) 1_655 5_545 ?
U Ag Rb 119.51(3) . 5_545 ?
Rb Ag Rb 66.73(4) 5_445 5_545 ?
S2 Ag Rb 117.35(9) . . ?
S2 Ag Rb 117.35(9) 10_557 . ?
S1 Ag Rb 53.23(9) 1_655 . ?
S1 Ag Rb 53.23(9) . . ?
U Ag Rb 78.91(2) 2_565 . ?
U Ag Rb 78.91(2) 2_465 . ?
U Ag Rb 78.91(2) 1_655 . ?
U Ag Rb 78.91(2) . . ?
Rb Ag Rb 146.64(2) 5_445 . ?
Rb Ag Rb 146.64(2) 5_545 . ?
S2 U S2 95.98(11) 9_566 9_466 ?
S2 U S2 179.999(1) 9_566 1_455 ?
S2 U S2 84.02(11) 9_466 1_455 ?
S2 U S2 84.02(11) 9_566 . ?
S2 U S2 180.0 9_466 . ?
S2 U S2 95.98(11) 1_455 . ?
S2 U S1 86.24(10) 9_566 . ?
S2 U S1 86.24(10) 9_466 . ?
S2 U S1 93.76(10) 1_455 . ?
S2 U S1 93.76(10) . . ?
S2 U S1 93.76(10) 9_566 9_466 ?
S2 U S1 93.76(10) 9_466 9_466 ?
S2 U S1 86.24(10) 1_455 9_466 ?
S2 U S1 86.24(10) . 9_466 ?
S1 U S1 180.00(19) . 9_466 ?
S2 U Ag 101.99(7) 9_566 9_466 ?
S2 U Ag 46.42(8) 9_466 9_466 ?
S2 U Ag 78.01(7) 1_455 9_466 ?
S2 U Ag 133.58(8) . 9_466 ?
S1 U Ag 132.28(6) . 9_466 ?
S1 U Ag 47.72(6) 9_466 9_466 ?
S2 U Ag 46.42(8) 9_566 9_566 ?
S2 U Ag 101.99(7) 9_466 9_566 ?
S2 U Ag 133.58(8) 1_455 9_566 ?
S2 U Ag 78.01(7) . 9_566 ?
S1 U Ag 132.28(6) . 9_566 ?
S1 U Ag 47.72(6) 9_466 9_566 ?
Ag U Ag 74.257(14) 9_466 9_566 ?
S2 U Ag 78.01(7) 9_566 . ?
S2 U Ag 133.58(8) 9_466 . ?
S2 U Ag 101.99(7) 1_455 . ?
S2 U Ag 46.42(8) . . ?
S1 U Ag 47.72(6) . . ?
S1 U Ag 132.28(6) 9_466 . ?
Ag U Ag 180.0 9_466 . ?
Ag U Ag 105.743(14) 9_566 . ?
S2 U Ag 133.58(8) 9_566 1_455 ?
S2 U Ag 78.01(7) 9_466 1_455 ?
S2 U Ag 46.42(8) 1_455 1_455 ?
S2 U Ag 101.98(7) . 1_455 ?
S1 U Ag 47.72(6) . 1_455 ?
S1 U Ag 132.28(6) 9_466 1_455 ?
Ag U Ag 105.743(15) 9_466 1_455 ?
Ag U Ag 180.0 9_566 1_455 ?
Ag U Ag 74.257(14) . 1_455 ?
S2 U U 137.99(5) 9_566 1_455 ?
S2 U U 42.01(5) 9_466 1_455 ?
S2 U U 42.01(5) 1_455 1_455 ?
S2 U U 137.99(5) . 1_455 ?
S1 U U 90.0 . 1_455 ?
S1 U U 90.0 9_466 1_455 ?
Ag U U 52.872(7) 9_466 1_455 ?
Ag U U 127.129(7) 9_566 1_455 ?
Ag U U 127.128(7) . 1_455 ?
Ag U U 52.871(7) 1_455 1_455 ?
S2 U U 42.01(5) 9_566 1_655 ?
S2 U U 137.99(5) 9_466 1_655 ?
S2 U U 137.99(5) 1_455 1_655 ?
S2 U U 42.01(5) . 1_655 ?
S1 U U 90.0 . 1_655 ?
S1 U U 90.0 9_466 1_655 ?
Ag U U 127.129(7) 9_466 1_655 ?
Ag U U 52.872(7) 9_566 1_655 ?
Ag U U 52.871(7) . 1_655 ?
Ag U U 127.128(7) 1_455 1_655 ?
U U U 180.0 1_455 1_655 ?
S1 Rb S1 76.02(11) . 1_655 ?
S1 Rb S2 67.36(5) . 9_566 ?
S1 Rb S2 67.36(5) 1_655 9_566 ?
S1 Rb S2 67.36(5) . 2_565 ?
S1 Rb S2 67.36(5) 1_655 2_565 ?
S2 Rb S2 121.51(13) 9_566 2_565 ?
S1 Rb S2 141.30(6) . 14_557 ?
S1 Rb S2 94.57(6) 1_655 14_557 ?
S2 Rb S2 143.46(5) 9_566 14_557 ?
S2 Rb S2 74.33(8) 2_565 14_557 ?
S1 Rb S2 94.57(6) . 14_457 ?
S1 Rb S2 141.30(6) 1_655 14_457 ?
S2 Rb S2 143.46(5) 9_566 14_457 ?
S2 Rb S2 74.33(8) 2_565 14_457 ?
S2 Rb S2 69.35(7) 14_557 14_457 ?
S1 Rb S2 94.57(6) . 5_455 ?
S1 Rb S2 141.30(6) 1_655 5_455 ?
S2 Rb S2 74.33(8) 9_566 5_455 ?
S2 Rb S2 143.46(5) 2_565 5_455 ?
S2 Rb S2 113.84(11) 14_557 5_455 ?
S2 Rb S2 75.93(11) 14_457 5_455 ?
S1 Rb S2 141.30(6) . 5 ?
S1 Rb S2 94.57(6) 1_655 5 ?
S2 Rb S2 74.33(8) 9_566 5 ?
S2 Rb S2 143.46(5) 2_565 5 ?
S2 Rb S2 75.93(11) 14_557 5 ?
S2 Rb S2 113.84(11) 14_457 5 ?
S2 Rb S2 69.35(7) 5_455 5 ?
S1 Rb Ag 175.35(6) . 5 ?
S1 Rb Ag 108.63(6) 1_655 5 ?
S2 Rb Ag 114.08(5) 9_566 5 ?
S2 Rb Ag 114.08(5) 2_565 5 ?
S2 Rb Ag 39.76(6) 14_557 5 ?
S2 Rb Ag 81.78(6) 14_457 5 ?
S2 Rb Ag 81.78(6) 5_455 5 ?
S2 Rb Ag 39.76(6) 5 5 ?
S1 Rb Ag 108.63(5) . 5_455 ?
S1 Rb Ag 175.35(6) 1_655 5_455 ?
S2 Rb Ag 114.08(5) 9_566 5_455 ?
S2 Rb Ag 114.08(5) 2_565 5_455 ?
S2 Rb Ag 81.78(6) 14_557 5_455 ?
S2 Rb Ag 39.76(6) 14_457 5_455 ?
S2 Rb Ag 39.76(6) 5_455 5_455 ?
S2 Rb Ag 81.78(6) 5 5_455 ?
Ag Rb Ag 66.73(4) 5 5_455 ?
S1 Rb Rb 51.99(6) . 1_455 ?
S1 Rb Rb 128.01(6) 1_655 1_455 ?
S2 Rb Rb 90.0 9_566 1_455 ?
S2 Rb Rb 90.0 2_565 1_455 ?
S2 Rb Rb 124.68(4) 14_557 1_455 ?
S2 Rb Rb 55.32(4) 14_457 1_455 ?
S2 Rb Rb 55.32(4) 5_455 1_455 ?
S2 Rb Rb 124.68(4) 5 1_455 ?
Ag Rb Rb 123.36(2) 5 1_455 ?
Ag Rb Rb 56.64(2) 5_455 1_455 ?
S1 Rb Rb 128.01(6) . 1_655 ?
S1 Rb Rb 51.99(6) 1_655 1_655 ?
S2 Rb Rb 90.0 9_566 1_655 ?
S2 Rb Rb 90.0 2_565 1_655 ?
S2 Rb Rb 55.32(4) 14_557 1_655 ?
S2 Rb Rb 124.68(4) 14_457 1_655 ?
S2 Rb Rb 124.68(4) 5_455 1_655 ?
S2 Rb Rb 55.32(4) 5 1_655 ?
Ag Rb Rb 56.64(2) 5 1_655 ?
Ag Rb Rb 123.36(2) 5_455 1_655 ?
Rb Rb Rb 180.0 1_455 1_655 ?
Ag S1 Ag 106.45(18) . 1_455 ?
Ag S1 U 79.05(8) . . ?
Ag S1 U 79.05(8) 1_455 . ?
Ag S1 U 79.05(8) . 2_465 ?
Ag S1 U 79.05(8) 1_455 2_465 ?
U S1 U 143.02(19) . 2_465 ?
Ag S1 Rb 164.79(14) . 1_455 ?
Ag S1 Rb 88.77(5) 1_455 1_455 ?
U S1 Rb 104.47(6) . 1_455 ?
U S1 Rb 104.47(6) 2_465 1_455 ?
Ag S1 Rb 88.76(5) . . ?
Ag S1 Rb 164.79(14) 1_455 . ?
U S1 Rb 104.47(6) . . ?
U S1 Rb 104.47(6) 2_465 . ?
Rb S1 Rb 76.02(11) 1_455 . ?
Ag S2 U 80.36(9) . 1_655 ?
Ag S2 U 80.36(9) . . ?
U S2 U 95.98(11) 1_655 . ?
Ag S2 Rb 178.11(15) . 9_566 ?
U S2 Rb 100.88(9) 1_655 9_566 ?
U S2 Rb 100.88(9) . 9_566 ?
Ag S2 Rb 72.81(8) . 5_545 ?
U S2 Rb 91.44(4) 1_655 5_545 ?
U S2 Rb 150.52(12) . 5_545 ?
Rb S2 Rb 105.67(8) 9_566 5_545 ?
Ag S2 Rb 72.81(8) . 5_445 ?
U S2 Rb 150.52(12) 1_655 5_445 ?
U S2 Rb 91.44(4) . 5_445 ?
Rb S2 Rb 105.67(8) 9_566 5_445 ?
Rb S2 Rb 69.35(7) 5_545 5_445 ?

loop_
_geom_bond_atom_site_label_1
_geom_bond_atom_site_label_2
_geom_bond_distance
_geom_bond_site_symmetry_2
_geom_bond_publ_flag
Ag S2 2.485(4) . ?
Ag S2 2.485(4) 10_557 ?
Ag S1 2.548(3) 1_655 ?
Ag S1 2.548(3) . ?
Ag U 3.3813(5) 2_565 ?
Ag U 3.3813(5) 2_465 ?
Ag U 3.3813(5) 1_655 ?
Ag U 3.3813(5) . ?
Ag Rb 3.7112(19) 5_445 ?
Ag Rb 3.7112(19) 5_545 ?
Ag Rb 4.137(2) . ?
U S2 2.747(2) 9_566 ?
U S2 2.747(2) 9_466 ?
U S2 2.747(2) 1_455 ?
U S2 2.747(2) . ?
U S1 2.7586(16) . ?
U S1 2.7586(16) 9_466 ?
U Ag 3.3813(5) 9_466 ?
U Ag 3.3813(5) 9_566 ?
U Ag 3.3813(5) 1_455 ?
U U 4.0819(7) 1_455 ?
U U 4.0819(7) 1_655 ?
Rb S1 3.314(4) . ?
Rb S1 3.314(4) 1_655 ?
Rb S2 3.468(4) 9_566 ?
Rb S2 3.468(4) 2_565 ?
Rb S2 3.587(3) 14_557 ?
Rb S2 3.587(3) 14_457 ?
Rb S2 3.587(3) 5_455 ?
Rb S2 3.587(3) 5 ?
Rb Ag 3.7111(19) 5 ?
Rb Ag 3.7111(19) 5_455 ?
Rb Rb 4.0819(7) 1_455 ?
Rb Rb 4.0819(7) 1_655 ?
S1 Ag 2.548(3) 1_455 ?
S1 U 2.7586(16) 2_465 ?
S1 Rb 3.314(4) 1_455 ?
S2 U 2.747(2) 1_655 ?
S2 Rb 3.468(4) 9_566 ?
S2 Rb 3.587(3) 5_545 ?
S2 Rb 3.587(3) 5_445 ?
